data_1517320
loop_
_publ_author_name
'Duyker, S. G.'
'Halder, G. J.'
'Southon, P. D.'
'Price, D. J.'
'Edwards, A. J.'
'Peterson, V. K.'
'Kepert, C. J.'

_publ_section_title
;
 Topotactic structural conversion and hydration-dependent thermal
 expansion in robust LnMIII(CN)6&#x00B7;nH2O and flexible
 ALnFeII(CN)6&#x00B7;nH2O frameworks (A = Li, Na, K; Ln = La--Lu, Y; M =
 Co, Fe; 0 &#x2264; n &#x2264; 5)
;
_journal_issue 9
_journal_name_full 'Chemical Science'
_journal_page_first 3409
_journal_paper_doi 10.1039/C4SC00809J
_journal_volume 5
_journal_year 2014
_chemical_formula_sum 'C6 H8 Co N6 O4 Sm'
_chemical_formula_weight 437.46
_chemical_name_common 'samarium(III) hexacyanidocobaltate(III) tetrahydrate'
_chemical_name_systematic 'samarium(III) hexacyanidocobaltate(III) tetrahydrate'
_space_group_IT_number 63
_symmetry_cell_setting orthorhombic
_symmetry_space_group_name_Hall '-C 2c 2'
_symmetry_space_group_name_H-M 'C m c m'
_atom_sites_solution_primary direct
_atom_sites_solution_secondary difmap
_audit_creation_method SHELXL-97
_cell_angle_alpha 90.00
_cell_angle_beta 90.00
_cell_angle_gamma 90.00
_cell_formula_units_Z 4
_cell_length_a 7.375(4)
_cell_length_b 12.742(6)
_cell_length_c 13.653(7)
_cell_measurement_reflns_used 841
_cell_measurement_temperature 100(2)
_cell_measurement_theta_max 28.0215
_cell_measurement_theta_min 2.9835
_cell_volume 1283.0(11)
_computing_cell_refinement 'SMART (BrukerAXS, 1997)'
_computing_data_collection 'SMART (BrukerAXS, 1997)'
_computing_data_reduction 'SAINT+ (BrukerAXS, 1997)'
_computing_molecular_graphics 'XPMA/ZORTEP, WebLab Viewer 3.7'
_computing_publication_material XCIF
_computing_structure_refinement 'SHELXL-97 (Sheldrick, 1997)'
_computing_structure_solution 'SHELXS-97 (Sheldrick, 1990)'
_diffrn_ambient_temperature 100(2)
_diffrn_measured_fraction_theta_full 0.972
_diffrn_measured_fraction_theta_max 0.972
_diffrn_measurement_method \w
_diffrn_radiation_monochromator graphite
_diffrn_radiation_source 'fine-focus sealed tube'
_diffrn_radiation_type MoK\a
_diffrn_radiation_wavelength 0.71073
_diffrn_reflns_av_R_equivalents 0.1376
_diffrn_reflns_av_sigmaI/netI 0.0675
_diffrn_reflns_limit_h_max 9
_diffrn_reflns_limit_h_min -9
_diffrn_reflns_limit_k_max 15
_diffrn_reflns_limit_k_min -16
_diffrn_reflns_limit_l_max 17
_diffrn_reflns_limit_l_min -17
_diffrn_reflns_number 4277
_diffrn_reflns_theta_full 28.11
_diffrn_reflns_theta_max 28.11
_diffrn_reflns_theta_min 1.49
_diffrn_standards_decay_% 0.00
_diffrn_standards_number 125
_exptl_absorpt_coefficient_mu 5.840
_exptl_absorpt_correction_T_max 1
_exptl_absorpt_correction_T_min 0.813348
_exptl_absorpt_correction_type multi-scan
_exptl_absorpt_process_details 'SADABS, Sheldrick 1996'
_exptl_crystal_colour 'pale yellow'
_exptl_crystal_density_diffrn 2.265
_exptl_crystal_density_method 'not measured'
_exptl_crystal_description needle
_exptl_crystal_F_000 828
_exptl_crystal_size_max 0.42
_exptl_crystal_size_mid 0.15
_exptl_crystal_size_min 0.11
_refine_diff_density_max 1.583
_refine_diff_density_min -3.132
_refine_diff_density_rms 0.233
_refine_ls_extinction_method none
_refine_ls_goodness_of_fit_ref 1.124
_refine_ls_matrix_type full
_refine_ls_number_parameters 53
_refine_ls_number_reflns 884
_refine_ls_number_restraints 12
_refine_ls_restrained_S_all 1.116
_refine_ls_R_factor_all 0.0350
_refine_ls_R_factor_gt 0.0348
_refine_ls_shift/su_max 0.000
_refine_ls_shift/su_mean 0.000
_refine_ls_structure_factor_coef Fsqd
_refine_ls_weighting_details 'calc w=1/[\s^2^(Fo^2^)+(0.0000P)^2^+25.5770P] where P=(Fo^2^+2Fc^2^)/3'
_refine_ls_weighting_scheme calc
_refine_ls_wR_factor_gt 0.0858
_refine_ls_wR_factor_ref 0.0859
_reflns_number_gt 880
_reflns_number_total 884
_reflns_threshold_expression >2sigma(I)
_cod_duplicate_entry 1516512
_cod_data_source_file c4sc00809j2.cif
_cod_data_source_block SmCo(CN)6_4H2O
_cod_depositor_comments
;
The following automatic conversions were performed:

'_symmetry_cell_setting' value 'Orthorhombic' changed to
'orthorhombic' according to
/usr/data/users/saulius/crontab/automatic-downloads/current/RSC/lib/dictionaries/cif_core.dic
dictionary named 'cif_core.dic' version 2.4.2 from 2011-04-26.

Automatic conversion script
Id: cif_fix_values 2281 2013-09-26 08:29:07Z andrius 
;
_cod_original_cell_volume 1283.1(11)
_cod_original_sg_symbol_H-M Cmcm
_cod_database_code 1517320

loop_
_symmetry_equiv_pos_as_xyz
'x, y, z'
'-x, -y, z+1/2'
'x, -y, -z'
'-x, y, -z+1/2'
'x+1/2, y+1/2, z'
'-x+1/2, -y+1/2, z+1/2'
'x+1/2, -y+1/2, -z'
'-x+1/2, y+1/2, -z+1/2'
'-x, -y, -z'
'x, y, -z-1/2'
'-x, y, z'
'x, -y, z-1/2'
'-x+1/2, -y+1/2, -z'
'x+1/2, y+1/2, -z-1/2'
'-x+1/2, y+1/2, z'
'x+1/2, -y+1/2, z-1/2'

loop_
_atom_site_label
_atom_site_type_symbol
_atom_site_fract_x
_atom_site_fract_y
_atom_site_fract_z
_atom_site_U_iso_or_equiv
_atom_site_adp_type
_atom_site_occupancy
_atom_site_symmetry_multiplicity
_atom_site_calc_flag
_atom_site_refinement_flags
Sm1 Sm 0.0000 0.32472(6) 0.7500 0.00506(17) Uani 1 4 d S
Co1 Co 0.0000 0.0000 0.5000 0.0055(3) Uani 1 4 d S
N1 N 0.0000 0.2189(8) 0.5939(6) 0.0096(18) Uani 1 2 d SU
C1 C 0.0000 0.1356(10) 0.5573(7) 0.012(2) Uani 1 2 d S
N2 N 0.2047(8) 0.4269(5) 0.6388(4) 0.0119(12) Uani 1 1 d .
C2 C 0.3184(10) 0.4552(6) 0.5871(4) 0.0069(12) Uani 1 1 d U
O1 O 0.2647(12) 0.2156(7) 0.7500 0.0187(18) Uani 1 2 d S
O2 O 0.0000 0.6541(6) 0.6004(4) 0.0127(13) Uani 1 2 d S

loop_
_atom_site_aniso_label
_atom_site_aniso_U_11
_atom_site_aniso_U_22
_atom_site_aniso_U_33
_atom_site_aniso_U_23
_atom_site_aniso_U_13
_atom_site_aniso_U_12
Sm1 0.0022(3) 0.0096(4) 0.0034(2) 0.000 0.000 0.000
Co1 0.0036(8) 0.0086(10) 0.0042(6) 0.0004(6) 0.000 0.000
N1 0.010(2) 0.009(2) 0.0095(19) -0.0003(10) 0.000 0.000
C1 0.005(4) 0.023(5) 0.007(4) 0.011(4) 0.000 0.000
N2 0.006(3) 0.020(3) 0.009(2) -0.002(2) -0.001(2) -0.002(3)
C2 0.0064(14) 0.0072(15) 0.0072(14) -0.0004(9) -0.0002(9) -0.0001(9)
O1 0.011(4) 0.033(5) 0.012(3) 0.000 0.000 0.008(4)
O2 0.009(4) 0.020(5) 0.010(2) 0.000(2) 0.000 0.000

loop_
_atom_type_symbol
_atom_type_description
_atom_type_scat_dispersion_real
_atom_type_scat_dispersion_imag
_atom_type_scat_source
C C 0.0033 0.0016 'International Tables Vol C Tables 4.2.6.8 and 6.1.1.4'
H H 0.0000 0.0000 'International Tables Vol C Tables 4.2.6.8 and 6.1.1.4'
N N 0.0061 0.0033 'International Tables Vol C Tables 4.2.6.8 and 6.1.1.4'
O O 0.0106 0.0060 'International Tables Vol C Tables 4.2.6.8 and 6.1.1.4'
Co Co 0.3494 0.9721 'International Tables Vol C Tables 4.2.6.8 and 6.1.1.4'
Sm Sm -0.1638 3.4418 'International Tables Vol C Tables 4.2.6.8 and 6.1.1.4'

loop_
_geom_angle_atom_site_label_1
_geom_angle_atom_site_label_2
_geom_angle_atom_site_label_3
_geom_angle
_geom_angle_site_symmetry_1
_geom_angle_site_symmetry_3
O1 Sm1 O1 109.1(5) . 11
O1 Sm1 N2 79.1(2) . 10_557
O1 Sm1 N2 142.39(12) 11 10_557
O1 Sm1 N2 142.39(12) . 11
O1 Sm1 N2 79.1(2) 11 11
N2 Sm1 N2 117.4(3) 10_557 11
O1 Sm1 N2 142.39(12) . 4_556
O1 Sm1 N2 79.1(2) 11 4_556
N2 Sm1 N2 74.1(3) 10_557 4_556
N2 Sm1 N2 74.6(2) 11 4_556
O1 Sm1 N2 79.1(2) . .
O1 Sm1 N2 142.39(12) 11 .
N2 Sm1 N2 74.6(2) 10_557 .
N2 Sm1 N2 74.1(3) 11 .
N2 Sm1 N2 117.4(3) 4_556 .
O1 Sm1 N1 71.94(16) . 10_557
O1 Sm1 N1 71.93(16) 11 10_557
N2 Sm1 N1 76.5(2) 10_557 10_557
N2 Sm1 N1 142.17(14) 11 10_557
N2 Sm1 N1 76.5(2) 4_556 10_557
N2 Sm1 N1 142.17(14) . 10_557
O1 Sm1 N1 71.94(16) . .
O1 Sm1 N1 71.94(16) 11 .
N2 Sm1 N1 142.17(14) 10_557 .
N2 Sm1 N1 76.5(2) 11 .
N2 Sm1 N1 142.17(14) 4_556 .
N2 Sm1 N1 76.4(2) . .
N1 Sm1 N1 115.4(4) 10_557 .
C2 Co1 C2 180.000(1) 15_545 7_456
C2 Co1 C2 89.2(4) 15_545 13_556
C2 Co1 C2 90.8(4) 7_456 13_556
C2 Co1 C2 90.8(4) 15_545 5_445
C2 Co1 C2 89.2(4) 7_456 5_445
C2 Co1 C2 180.000(1) 13_556 5_445
C2 Co1 C1 89.1(3) 15_545 9_556
C2 Co1 C1 90.9(3) 7_456 9_556
C2 Co1 C1 90.9(3) 13_556 9_556
C2 Co1 C1 89.1(3) 5_445 9_556
C2 Co1 C1 90.9(3) 15_545 .
C2 Co1 C1 89.1(3) 7_456 .
C2 Co1 C1 89.1(3) 13_556 .
C2 Co1 C1 90.9(3) 5_445 .
C1 Co1 C1 180.000(1) 9_556 .
C1 N1 Sm1 147.5(8) . .
N1 C1 Co1 179.2(9) . .
C2 N2 Sm1 166.1(6) . .
N2 C2 Co1 178.4(6) . 5

loop_
_geom_bond_atom_site_label_1
_geom_bond_atom_site_label_2
_geom_bond_distance
_geom_bond_site_symmetry_2
Sm1 O1 2.397(8) .
Sm1 O1 2.397(8) 11
Sm1 N2 2.506(6) 10_557
Sm1 N2 2.506(6) 11
Sm1 N2 2.506(6) 4_556
Sm1 N2 2.506(6) .
Sm1 N1 2.522(9) 10_557
Sm1 N1 2.522(9) .
Co1 C2 1.880(7) 15_545
Co1 C2 1.880(7) 7_456
Co1 C2 1.880(7) 13_556
Co1 C2 1.880(7) 5_445
Co1 C1 1.896(13) 9_556
Co1 C1 1.896(13) .
N1 C1 1.174(16) .
N2 C2 1.153(9) .
C2 Co1 1.880(7) 5
